data_2226256
loop_
_publ_author_name
'Liu, Shou-Xin'
'Zhang, Zhao-Hui'
'Yang, Yu-Feng'
'Zhen, Xiao-Li'
'Han, Jian-Rong'

_publ_section_title
;
 Dimethyl 2-(2-quinolylmethyl)malonate
;
_journal_coeditor_code PV2271
_journal_issue 6
_journal_name_full 'Acta Crystallographica Section E'
_journal_page_first o1383
_journal_paper_doi 10.1107/S1600536810013930
_journal_volume 66
_journal_year 2010
_chemical_formula_iupac 'C15 H15 N O4'
_chemical_formula_moiety 'C15 H15 N O4'
_chemical_formula_sum 'C15 H15 N O4'
_chemical_formula_weight 273.28
_chemical_name_systematic
;
Dimethyl 2-(2-quinolylmethyl)malonate
;
_space_group_IT_number 14
_symmetry_cell_setting monoclinic
_symmetry_space_group_name_Hall '-P 2ybc'
_symmetry_space_group_name_H-M 'P 1 21/c 1'
_atom_sites_solution_hydrogens geom
_atom_sites_solution_primary direct
_atom_sites_solution_secondary difmap
_audit_creation_method SHELXL-97
_cell_angle_alpha 90.00
_cell_angle_beta 107.92(3)
_cell_angle_gamma 90.00
_cell_formula_units_Z 4
_cell_length_a 10.626(2)
_cell_length_b 16.198(3)
_cell_length_c 8.1859(16)
_cell_measurement_reflns_used 4229
_cell_measurement_temperature 113(2)
_cell_measurement_theta_max 27.865
_cell_measurement_theta_min 2.014
_cell_volume 1340.6(5)
_computing_cell_refinement 'CrystalClear (Rigaku/MSC, 2005'
_computing_data_collection 'CrystalClear (Rigaku/MSC, 2005)'
_computing_data_reduction 'CrystalClear (Rigaku/MSC, 2005'
_computing_molecular_graphics 'SHELXTL (Sheldrick, 2008)'
_computing_publication_material 'SHELXTL (Sheldrick, 2008)'
_computing_structure_refinement 'SHELXL97 (Sheldrick, 2008)'
_computing_structure_solution 'SHELXS97 (Sheldrick, 2008)'
_diffrn_ambient_temperature 113(2)
_diffrn_detector_area_resol_mean 7.31
_diffrn_measured_fraction_theta_full 0.995
_diffrn_measured_fraction_theta_max 0.995
_diffrn_measurement_device_type 'Rigaku Saturn CCD area-detector'
_diffrn_measurement_method '\w and \f scans'
_diffrn_radiation_monochromator confocal
_diffrn_radiation_source 'rotating anode'
_diffrn_radiation_type MoK\a
_diffrn_radiation_wavelength 0.71073
_diffrn_reflns_av_R_equivalents 0.0327
_diffrn_reflns_av_sigmaI/netI 0.0301
_diffrn_reflns_limit_h_max 7
_diffrn_reflns_limit_h_min -12
_diffrn_reflns_limit_k_max 18
_diffrn_reflns_limit_k_min -19
_diffrn_reflns_limit_l_max 9
_diffrn_reflns_limit_l_min -9
_diffrn_reflns_number 8841
_diffrn_reflns_theta_full 25.02
_diffrn_reflns_theta_max 25.02
_diffrn_reflns_theta_min 2.37
_diffrn_standards_decay_% 0
_diffrn_standards_interval_count 0
_diffrn_standards_interval_time 0
_diffrn_standards_number 0
_exptl_absorpt_coefficient_mu 0.099
_exptl_absorpt_correction_T_max 0.9882
_exptl_absorpt_correction_T_min 0.9805
_exptl_absorpt_correction_type multi-scan
_exptl_absorpt_process_details '(CrystalClear; Rigaku/MSC, 2005)'
_exptl_crystal_colour colourless
_exptl_crystal_density_diffrn 1.354
_exptl_crystal_density_method 'not measured'
_exptl_crystal_description prism
_exptl_crystal_F_000 576
_exptl_crystal_size_max 0.20
_exptl_crystal_size_mid 0.18
_exptl_crystal_size_min 0.12
_refine_diff_density_max 0.225
_refine_diff_density_min -0.169
_refine_ls_extinction_coef 0.133(8)
_refine_ls_extinction_expression Fc^*^=kFc[1+0.001xFc^2^\l^3^/sin(2\q)]^-1/4^
_refine_ls_extinction_method 'SHELXL97 (Sheldrick, 2008)'
_refine_ls_goodness_of_fit_ref 1.070
_refine_ls_hydrogen_treatment constr
_refine_ls_matrix_type full
_refine_ls_number_parameters 184
_refine_ls_number_reflns 2355
_refine_ls_number_restraints 0
_refine_ls_restrained_S_all 1.070
_refine_ls_R_factor_all 0.0394
_refine_ls_R_factor_gt 0.0353
_refine_ls_shift/su_max 0.003
_refine_ls_shift/su_mean 0.001
_refine_ls_structure_factor_coef Fsqd
_refine_ls_weighting_details 'calc w=1/[\s^2^(Fo^2^)+(0.0544P)^2^+0.2353P] where P=(Fo^2^+2Fc^2^)/3'
_refine_ls_weighting_scheme calc
_refine_ls_wR_factor_gt 0.0923
_refine_ls_wR_factor_ref 0.0951
_reflns_number_gt 2094
_reflns_number_total 2355
_reflns_threshold_expression I>2\s(I)
_cod_data_source_file pv2271.cif
_cod_data_source_block I
_cod_original_sg_symbol_H-M 'P 21/c'
_cod_database_code 2226256
_cod_database_fobs_code 2226256

loop_
_symmetry_equiv_pos_as_xyz
'x, y, z'
'-x, y+1/2, -z+1/2'
'-x, -y, -z'
'x, -y-1/2, z-1/2'

loop_
_atom_site_type_symbol
_atom_site_label
_atom_site_fract_x
_atom_site_fract_y
_atom_site_fract_z
_atom_site_U_iso_or_equiv
_atom_site_adp_type
_atom_site_calc_flag
_atom_site_refinement_flags
_atom_site_occupancy
_atom_site_disorder_assembly
_atom_site_disorder_group
O O1 0.42646(9) 0.11002(5) 0.37324(10) 0.0208(2) Uani d . 1 . .
O O2 0.28197(9) 0.17212(5) 0.48439(11) 0.0238(3) Uani d . 1 . .
O O3 0.57807(9) 0.20028(5) 0.71040(11) 0.0259(3) Uani d . 1 . .
O O4 0.58734(10) 0.12269(6) 0.94065(12) 0.0315(3) Uani d . 1 . .
N N1 0.24000(10) -0.02029(6) 0.47394(13) 0.0193(3) Uani d . 1 . .
C C1 0.14301(12) -0.06967(7) 0.37093(16) 0.0186(3) Uani d . 1 . .
C C2 0.13159(14) -0.07574(8) 0.19515(17) 0.0249(3) Uani d . 1 . .
H H2 0.1898 -0.0466 0.1519 0.030 Uiso calc R 1 . .
C C3 0.03559(14) -0.12414(8) 0.08742(17) 0.0275(3) Uani d . 1 . .
H H3 0.0287 -0.1271 -0.0285 0.033 Uiso calc R 1 . .
C C4 -0.05277(13) -0.16937(8) 0.15063(17) 0.0240(3) Uani d . 1 . .
H H4 -0.1164 -0.2029 0.0771 0.029 Uiso calc R 1 . .
C C5 -0.04480(13) -0.16388(8) 0.32021(17) 0.0217(3) Uani d . 1 . .
H H5 -0.1036 -0.1937 0.3612 0.026 Uiso calc R 1 . .
C C6 0.05144(13) -0.11361(7) 0.43356(16) 0.0186(3) Uani d . 1 . .
C C7 0.06142(13) -0.10242(8) 0.60895(16) 0.0220(3) Uani d . 1 . .
H H7 0.0030 -0.1293 0.6554 0.026 Uiso calc R 1 . .
C C8 0.15648(13) -0.05239(8) 0.70838(16) 0.0224(3) Uani d . 1 . .
H H8 0.1631 -0.0444 0.8232 0.027 Uiso calc R 1 . .
C C9 0.24603(12) -0.01216(7) 0.63656(15) 0.0189(3) Uani d . 1 . .
C C10 0.35008(13) 0.04359(8) 0.74929(15) 0.0210(3) Uani d . 1 . .
H H10A 0.4004 0.0127 0.8496 0.025 Uiso calc R 1 . .
H H10B 0.3065 0.0886 0.7886 0.025 Uiso calc R 1 . .
C C11 0.44620(12) 0.07996(7) 0.66261(15) 0.0183(3) Uani d . 1 . .
H H11 0.4954 0.0344 0.6324 0.022 Uiso calc R 1 . .
C C12 0.37365(12) 0.12590(7) 0.49881(15) 0.0182(3) Uani d . 1 . .
C C13 0.35706(15) 0.14582(9) 0.20836(16) 0.0306(3) Uani d . 1 . .
H H13A 0.2709 0.1213 0.1651 0.046 Uiso calc R 1 . .
H H13B 0.4060 0.1357 0.1295 0.046 Uiso calc R 1 . .
H H13C 0.3481 0.2042 0.2211 0.046 Uiso calc R 1 . .
C C14 0.54437(12) 0.13576(8) 0.78861(16) 0.0203(3) Uani d . 1 . .
C C15 0.67016(15) 0.25858(9) 0.81881(19) 0.0318(4) Uani d . 1 . .
H H15A 0.6337 0.2801 0.9038 0.048 Uiso calc R 1 . .
H H15B 0.6855 0.3030 0.7498 0.048 Uiso calc R 1 . .
H H15C 0.7522 0.2312 0.8747 0.048 Uiso calc R 1 . .

loop_
_atom_site_aniso_label
_atom_site_aniso_U_11
_atom_site_aniso_U_22
_atom_site_aniso_U_33
_atom_site_aniso_U_12
_atom_site_aniso_U_13
_atom_site_aniso_U_23
O1 0.0226(5) 0.0238(5) 0.0158(5) 0.0004(4) 0.0055(4) 0.0020(3)
O2 0.0218(5) 0.0216(5) 0.0273(5) 0.0050(4) 0.0067(4) 0.0024(4)
O3 0.0279(5) 0.0222(5) 0.0243(5) -0.0075(4) 0.0032(4) -0.0002(4)
O4 0.0320(6) 0.0367(6) 0.0204(5) -0.0099(4) 0.0004(4) 0.0007(4)
N1 0.0180(6) 0.0198(6) 0.0194(5) 0.0002(4) 0.0048(4) 0.0000(4)
C1 0.0166(7) 0.0180(6) 0.0205(6) 0.0025(5) 0.0046(5) 0.0006(5)
C2 0.0233(7) 0.0314(7) 0.0216(7) -0.0043(6) 0.0095(6) -0.0014(5)
C3 0.0283(8) 0.0353(8) 0.0188(7) -0.0035(6) 0.0070(6) -0.0043(6)
C4 0.0198(7) 0.0245(7) 0.0247(7) -0.0015(5) 0.0021(6) -0.0039(5)
C5 0.0190(7) 0.0194(6) 0.0262(7) 0.0003(5) 0.0062(6) 0.0026(5)
C6 0.0179(7) 0.0156(6) 0.0218(6) 0.0039(5) 0.0054(5) 0.0032(5)
C7 0.0240(7) 0.0212(7) 0.0224(7) -0.0013(5) 0.0094(6) 0.0043(5)
C8 0.0272(7) 0.0225(6) 0.0176(6) 0.0000(5) 0.0072(6) 0.0024(5)
C9 0.0207(7) 0.0166(6) 0.0184(6) 0.0035(5) 0.0045(5) 0.0022(5)
C10 0.0243(7) 0.0212(6) 0.0171(6) -0.0012(5) 0.0059(5) 0.0012(5)
C11 0.0193(7) 0.0174(6) 0.0173(6) 0.0010(5) 0.0044(5) -0.0003(5)
C12 0.0189(7) 0.0155(6) 0.0197(6) -0.0034(5) 0.0052(5) -0.0015(5)
C13 0.0328(8) 0.0384(8) 0.0182(7) -0.0002(6) 0.0044(6) 0.0070(6)
C14 0.0180(7) 0.0215(7) 0.0212(7) 0.0028(5) 0.0059(5) 0.0002(5)
C15 0.0280(8) 0.0252(7) 0.0368(8) -0.0083(6) 0.0019(7) -0.0041(6)

loop_
_atom_type_symbol
_atom_type_description
_atom_type_scat_dispersion_real
_atom_type_scat_dispersion_imag
_atom_type_scat_source
C C 0.0033 0.0016 'International Tables Vol C Tables 4.2.6.8 and 6.1.1.4'
H H 0.0000 0.0000 'International Tables Vol C Tables 4.2.6.8 and 6.1.1.4'
N N 0.0061 0.0033 'International Tables Vol C Tables 4.2.6.8 and 6.1.1.4'
O O 0.0106 0.0060 'International Tables Vol C Tables 4.2.6.8 and 6.1.1.4'

loop_
_geom_angle_atom_site_label_1
_geom_angle_atom_site_label_2
_geom_angle_atom_site_label_3
_geom_angle_site_symmetry_1
_geom_angle_site_symmetry_3
_geom_angle
_geom_angle_publ_flag
C12 O1 C13 . . 115.21(10) ?
C14 O3 C15 . . 116.60(10) ?
C9 N1 C1 . . 118.22(11) ?
N1 C1 C2 . . 118.74(11) ?
N1 C1 C6 . . 122.59(11) ?
C2 C1 C6 . . 118.65(12) ?
C3 C2 C1 . . 120.65(12) ?
C3 C2 H2 . . 119.7 ?
C1 C2 H2 . . 119.7 ?
C2 C3 C4 . . 120.61(12) ?
C2 C3 H3 . . 119.7 ?
C4 C3 H3 . . 119.7 ?
C5 C4 C3 . . 119.93(12) ?
C5 C4 H4 . . 120.0 ?
C3 C4 H4 . . 120.0 ?
C4 C5 C6 . . 120.78(12) ?
C4 C5 H5 . . 119.6 ?
C6 C5 H5 . . 119.6 ?
C5 C6 C7 . . 123.60(12) ?
C5 C6 C1 . . 119.35(11) ?
C7 C6 C1 . . 117.04(12) ?
C8 C7 C6 . . 119.63(11) ?
C8 C7 H7 . . 120.2 ?
C6 C7 H7 . . 120.2 ?
C7 C8 C9 . . 119.76(11) ?
C7 C8 H8 . . 120.1 ?
C9 C8 H8 . . 120.1 ?
N1 C9 C8 . . 122.73(12) ?
N1 C9 C10 . . 118.51(11) ?
C8 C9 C10 . . 118.74(11) ?
C9 C10 C11 . . 114.61(10) ?
C9 C10 H10A . . 108.6 ?
C11 C10 H10A . . 108.6 ?
C9 C10 H10B . . 108.6 ?
C11 C10 H10B . . 108.6 ?
H10A C10 H10B . . 107.6 ?
C14 C11 C12 . . 111.33(10) ?
C14 C11 C10 . . 109.35(10) ?
C12 C11 C10 . . 111.59(10) ?
C14 C11 H11 . . 108.1 ?
C12 C11 H11 . . 108.1 ?
C10 C11 H11 . . 108.1 ?
O2 C12 O1 . . 124.13(11) ?
O2 C12 C11 . . 124.46(11) ?
O1 C12 C11 . . 111.39(10) ?
O1 C13 H13A . . 109.5 ?
O1 C13 H13B . . 109.5 ?
H13A C13 H13B . . 109.5 ?
O1 C13 H13C . . 109.5 ?
H13A C13 H13C . . 109.5 ?
H13B C13 H13C . . 109.5 ?
O4 C14 O3 . . 124.21(12) ?
O4 C14 C11 . . 124.03(12) ?
O3 C14 C11 . . 111.76(10) ?
O3 C15 H15A . . 109.5 ?
O3 C15 H15B . . 109.5 ?
H15A C15 H15B . . 109.5 ?
O3 C15 H15C . . 109.5 ?
H15A C15 H15C . . 109.5 ?
H15B C15 H15C . . 109.5 ?

loop_
_geom_bond_atom_site_label_1
_geom_bond_atom_site_label_2
_geom_bond_site_symmetry_2
_geom_bond_distance
_geom_bond_publ_flag
O1 C12 . 1.3389(15) ?
O1 C13 . 1.4454(16) ?
O2 C12 . 1.2054(15) ?
O3 C14 . 1.3309(15) ?
O3 C15 . 1.4500(16) ?
O4 C14 . 1.2052(16) ?
N1 C9 . 1.3195(16) ?
N1 C1 . 1.3705(17) ?
C1 C2 . 1.4098(18) ?
C1 C6 . 1.4222(18) ?
C2 C3 . 1.3710(19) ?
C2 H2 . 0.9300 ?
C3 C4 . 1.4089(19) ?
C3 H3 . 0.9300 ?
C4 C5 . 1.3673(18) ?
C4 H4 . 0.9300 ?
C5 C6 . 1.4093(19) ?
C5 H5 . 0.9300 ?
C6 C7 . 1.4184(18) ?
C7 C8 . 1.3542(19) ?
C7 H7 . 0.9300 ?
C8 C9 . 1.4212(18) ?
C8 H8 . 0.9300 ?
C9 C10 . 1.5039(18) ?
C10 C11 . 1.5296(17) ?
C10 H10A . 0.9700 ?
C10 H10B . 0.9700 ?
C11 C14 . 1.5189(18) ?
C11 C12 . 1.5197(17) ?
C11 H11 . 0.9800 ?
C13 H13A . 0.9600 ?
C13 H13B . 0.9600 ?
C13 H13C . 0.9600 ?
C15 H15A . 0.9600 ?
C15 H15B . 0.9600 ?
C15 H15C . 0.9600 ?

loop_
_geom_hbond_atom_site_label_D
_geom_hbond_atom_site_label_H
_geom_hbond_atom_site_label_A
_geom_hbond_site_symmetry_A
_geom_hbond_distance_DH
_geom_hbond_distance_HA
_geom_hbond_distance_DA
_geom_hbond_angle_DHA
_geom_hbond_publ_flag
C11 H11 O1 3_656 0.98 2.49 3.410(2) 157.0 yes

loop_
_geom_torsion_atom_site_label_1
_geom_torsion_atom_site_label_2
_geom_torsion_atom_site_label_3
_geom_torsion_atom_site_label_4
_geom_torsion_site_symmetry_1
_geom_torsion_site_symmetry_2
_geom_torsion_site_symmetry_3
_geom_torsion_site_symmetry_4
_geom_torsion
_geom_torsion_publ_flag
C9 N1 C1 C2 . . . . 177.02(11) ?
C9 N1 C1 C6 . . . . -1.52(17) ?
N1 C1 C2 C3 . . . . -179.71(12) ?
C6 C1 C2 C3 . . . . -1.11(19) ?
C1 C2 C3 C4 . . . . -0.6(2) ?
C2 C3 C4 C5 . . . . 1.3(2) ?
C3 C4 C5 C6 . . . . -0.27(19) ?
C4 C5 C6 C7 . . . . 177.20(12) ?
C4 C5 C6 C1 . . . . -1.43(18) ?
N1 C1 C6 C5 . . . . -179.36(11) ?
C2 C1 C6 C5 . . . . 2.10(17) ?
N1 C1 C6 C7 . . . . 1.92(17) ?
C2 C1 C6 C7 . . . . -176.62(11) ?
C5 C6 C7 C8 . . . . -179.49(12) ?
C1 C6 C7 C8 . . . . -0.82(18) ?
C6 C7 C8 C9 . . . . -0.55(19) ?
C1 N1 C9 C8 . . . . 0.03(17) ?
C1 N1 C9 C10 . . . . -178.51(10) ?
C7 C8 C9 N1 . . . . 1.02(19) ?
C7 C8 C9 C10 . . . . 179.55(11) ?
N1 C9 C10 C11 . . . . -4.71(16) ?
C8 C9 C10 C11 . . . . 176.70(11) ?
C9 C10 C11 C14 . . . . 179.17(10) ?
C9 C10 C11 C12 . . . . 55.55(14) ?
C13 O1 C12 O2 . . . . -6.25(17) ?
C13 O1 C12 C11 . . . . 175.19(10) ?
C14 C11 C12 O2 . . . . -79.24(15) ?
C10 C11 C12 O2 . . . . 43.25(16) ?
C14 C11 C12 O1 . . . . 99.32(11) ?
C10 C11 C12 O1 . . . . -138.19(11) ?
C15 O3 C14 O4 . . . . -1.50(18) ?
C15 O3 C14 C11 . . . . 179.13(10) ?
C12 C11 C14 O4 . . . . 159.19(13) ?
C10 C11 C14 O4 . . . . 35.42(17) ?
C12 C11 C14 O3 . . . . -21.44(14) ?
C10 C11 C14 O3 . . . . -145.21(10) ?

loop_
_cod_related_entry_id
_cod_related_entry_database
_cod_related_entry_code
1 ChemSpider 24744909
